data_4129238
loop_
_publ_author_name
'Jenkins, David M.'
'Peters, Jonas C.'

_publ_section_title
;
 Spin-state tuning at pseudotetrahedral d(7) ions: examining the
 structural and magnetic phenomena of four-coordinate [BP3]CoII-X systems.
;
_journal_issue 19
_journal_name_full 'Journal of the American Chemical Society'
_journal_page_first 7148
_journal_page_last 7165
_journal_paper_doi 10.1021/ja045310m
_journal_volume 127
_journal_year 2005
_chemical_formula_sum 'C88.5 H79 B2 Cl1.5 Co O P3 Si'
_chemical_formula_weight 1466.50
_chemical_name_common {[PhBP3]CoOSiPh3}{BPh4}
_space_group_IT_number 2
_space_group_name_Hall '-P 1'
_space_group_name_H-M_alt 'P -1'
_symmetry_cell_setting triclinic
_symmetry_space_group_name_H-M 'P -1'
_atom_sites_solution_hydrogens geom
_atom_sites_solution_primary direct
_atom_sites_solution_secondary difmap
_audit_creation_method SHELXL-97
_cell_angle_alpha 72.567(3)
_cell_angle_beta 87.945(3)
_cell_angle_gamma 82.565(2)
_cell_formula_units_Z 2
_cell_length_a 13.592(2)
_cell_length_b 14.814(2)
_cell_length_c 19.251(3)
_cell_measurement_reflns_used 5929
_cell_measurement_temperature 100
_cell_measurement_theta_max 25.83
_cell_measurement_theta_min 2.22
_cell_volume 3667.1(9)
_computing_cell_refinement 'SMART v5.054'
_computing_data_collection 'SMART and SAINT'
_computing_data_reduction 'SAINT v6.22'
_computing_molecular_graphics 'Diamond v2.1'
_computing_structure_refinement SHELXL-97
_computing_structure_solution SHELXS-97
_diffrn_ambient_temperature 100
_diffrn_measured_fraction_theta_full 0.899
_diffrn_measured_fraction_theta_max 0.899
_diffrn_radiation_monochromator graphite
_diffrn_radiation_source 'fine-focus sealed tube'
_diffrn_radiation_type MoK\a
_diffrn_radiation_wavelength 0.71073
_diffrn_reflns_av_R_equivalents 0.1300
_diffrn_reflns_av_sigmaI/netI 0.1968
_diffrn_reflns_limit_h_max 18
_diffrn_reflns_limit_h_min -17
_diffrn_reflns_limit_k_max 19
_diffrn_reflns_limit_k_min -19
_diffrn_reflns_limit_l_max 24
_diffrn_reflns_limit_l_min -24
_diffrn_reflns_number 42043
_diffrn_reflns_theta_full 28.26
_diffrn_reflns_theta_max 28.26
_diffrn_reflns_theta_min 1.45
_diffrn_standards_decay_% 0
_exptl_absorpt_coefficient_mu 0.474
_exptl_crystal_colour 'dark green'
_exptl_crystal_density_diffrn 1.328
_exptl_crystal_density_method 'not measured'
_exptl_crystal_description 'rough block'
_exptl_crystal_F_000 1530
_exptl_crystal_size_max 0.30
_exptl_crystal_size_mid 0.10
_exptl_crystal_size_min 0.09
_refine_diff_density_max 1.326
_refine_diff_density_min -1.452
_refine_diff_density_rms 0.109
_refine_ls_extinction_method none
_refine_ls_goodness_of_fit_ref 1.110
_refine_ls_hydrogen_treatment mixed
_refine_ls_matrix_type full
_refine_ls_number_parameters 907
_refine_ls_number_reflns 16319
_refine_ls_number_restraints 0
_refine_ls_restrained_S_all 1.110
_refine_ls_R_factor_all 0.1658
_refine_ls_R_factor_gt 0.0643
_refine_ls_shift/su_max 0.000
_refine_ls_shift/su_mean 0.000
_refine_ls_structure_factor_coef Fsqd
_refine_ls_weighting_details w=1/[\s^2^(Fo^2^)+(0.02)^2^
_refine_ls_weighting_scheme \s
_refine_ls_wR_factor_gt 0.1156
_refine_ls_wR_factor_ref 0.1381
_reflns_number_gt 7907
_reflns_number_total 16319
_reflns_threshold_expression >2sigma(I)
_cod_data_source_file ja045310msi20050202_055548.cif
_cod_data_source_block dmj40
_cod_original_cell_volume 3667.0(9)
_cod_original_sg_symbol_H-M P-1
_cod_database_code 4129238

loop_
_symmetry_equiv_pos_as_xyz
'x, y, z'
'-x, -y, -z'

loop_
_atom_site_label
_atom_site_type_symbol
_atom_site_fract_x
_atom_site_fract_y
_atom_site_fract_z
_atom_site_U_iso_or_equiv
_atom_site_adp_type
_atom_site_occupancy
_atom_site_symmetry_multiplicity
_atom_site_calc_flag
_atom_site_refinement_flags
Co Co 0.29938(4) 0.85987(4) 0.25567(3) 0.01121(15) Uani 1 1 d .
P1 P 0.30841(8) 0.72421(8) 0.34247(6) 0.0127(3) Uani 1 1 d .
P2 P 0.45951(8) 0.83978(8) 0.23962(6) 0.0122(3) Uani 1 1 d .
P3 P 0.31910(8) 0.93420(8) 0.33552(6) 0.0121(3) Uani 1 1 d .
O O 0.2110(2) 0.89919(19) 0.18446(14) 0.0140(7) Uani 1 1 d .
Si Si 0.13007(9) 0.93800(8) 0.11678(6) 0.0127(3) Uani 1 1 d .
B1 B 0.4781(4) 0.7821(3) 0.3990(3) 0.0130(11) Uani 1 1 d .
C1 C 0.5681(3) 0.7487(3) 0.4609(2) 0.0124(10) Uani 1 1 d .
C2 C 0.5752(3) 0.6634(3) 0.5185(2) 0.0137(10) Uani 1 1 d .
H2 H 0.5246 0.6230 0.5246 0.016 Uiso 1 1 calc R
C3 C 0.6553(3) 0.6366(3) 0.5673(2) 0.0196(11) Uani 1 1 d .
H3 H 0.6583 0.5786 0.6059 0.023 Uiso 1 1 calc R
C4 C 0.7290(3) 0.6931(3) 0.5599(2) 0.0208(11) Uani 1 1 d .
H4 H 0.7833 0.6740 0.5930 0.025 Uiso 1 1 calc R
C5 C 0.7250(3) 0.7786(3) 0.5041(2) 0.0212(11) Uani 1 1 d .
H5 H 0.7758 0.8185 0.4987 0.025 Uiso 1 1 calc R
C6 C 0.6444(3) 0.8043(3) 0.4561(2) 0.0176(11) Uani 1 1 d .
H6 H 0.6416 0.8629 0.4181 0.021 Uiso 1 1 calc R
C7 C 0.3952(3) 0.7062(3) 0.4153(2) 0.0147(10) Uani 1 1 d .
H7A H 0.3575 0.7105 0.4594 0.018 Uiso 1 1 calc R
H7B H 0.4307 0.6408 0.4261 0.018 Uiso 1 1 calc R
C8 C 0.5347(3) 0.7867(3) 0.3196(2) 0.0125(10) Uani 1 1 d .
H8A H 0.5610 0.7209 0.3203 0.015 Uiso 1 1 calc R
H8B H 0.5921 0.8228 0.3157 0.015 Uiso 1 1 calc R
C9 C 0.4223(3) 0.8896(3) 0.3977(2) 0.0151(10) Uani 1 1 d .
H9A H 0.4718 0.9354 0.3846 0.018 Uiso 1 1 calc R
H9B H 0.3984 0.8869 0.4474 0.018 Uiso 1 1 calc R
C10 C 0.1838(3) 0.7071(3) 0.3785(2) 0.0151(10) Uani 1 1 d .
C11 C 0.0975(3) 0.7562(3) 0.3406(2) 0.0180(11) Uani 1 1 d .
H11 H 0.1027 0.8018 0.2943 0.022 Uiso 1 1 calc R
C12 C 0.0052(3) 0.7390(3) 0.3694(3) 0.0251(12) Uani 1 1 d .
H12 H -0.0528 0.7736 0.3436 0.030 Uiso 1 1 calc R
C13 C -0.0030(4) 0.6707(3) 0.4369(3) 0.0291(13) Uani 1 1 d .
H13 H -0.0667 0.6587 0.4567 0.035 Uiso 1 1 calc R
C14 C 0.0822(4) 0.6198(3) 0.4752(2) 0.0270(12) Uani 1 1 d .
H14 H 0.0767 0.5728 0.5208 0.032 Uiso 1 1 calc R
C15 C 0.1748(3) 0.6385(3) 0.4461(2) 0.0215(11) Uani 1 1 d .
H15 H 0.2328 0.6045 0.4722 0.026 Uiso 1 1 calc R
C16 C 0.3401(3) 0.6327(3) 0.2971(2) 0.0139(10) Uani 1 1 d .
C17 C 0.2682(3) 0.6171(3) 0.2525(2) 0.0158(10) Uani 1 1 d .
H17 H 0.2031 0.6502 0.2500 0.019 Uiso 1 1 calc R
C18 C 0.2913(3) 0.5548(3) 0.2127(2) 0.0190(11) Uani 1 1 d .
H18 H 0.2421 0.5445 0.1831 0.023 Uiso 1 1 calc R
C19 C 0.3861(3) 0.5066(3) 0.2155(2) 0.0207(11) Uani 1 1 d .
H19 H 0.4019 0.4646 0.1867 0.025 Uiso 1 1 calc R
C20 C 0.4581(3) 0.5190(3) 0.2598(2) 0.0159(10) Uani 1 1 d .
H20 H 0.5227 0.4848 0.2623 0.019 Uiso 1 1 calc R
C21 C 0.4350(3) 0.5822(3) 0.3009(2) 0.0144(10) Uani 1 1 d .
H21 H 0.4840 0.5909 0.3315 0.017 Uiso 1 1 calc R
C22 C 0.4859(3) 0.7716(3) 0.1758(2) 0.0130(10) Uani 1 1 d .
C23 C 0.4147(3) 0.7686(3) 0.1258(2) 0.0121(10) Uani 1 1 d .
H23 H 0.3502 0.8021 0.1255 0.015 Uiso 1 1 calc R
C24 C 0.4379(3) 0.7170(3) 0.0768(2) 0.0172(11) Uani 1 1 d .
H24 H 0.3894 0.7163 0.0426 0.021 Uiso 1 1 calc R
C25 C 0.5314(3) 0.6663(3) 0.0772(2) 0.0195(11) Uani 1 1 d .
H25 H 0.5472 0.6313 0.0434 0.023 Uiso 1 1 calc R
C26 C 0.6023(3) 0.6674(3) 0.1278(2) 0.0176(11) Uani 1 1 d .
H26 H 0.6659 0.6319 0.1289 0.021 Uiso 1 1 calc R
C27 C 0.5804(3) 0.7196(3) 0.1762(2) 0.0166(10) Uani 1 1 d .
H27 H 0.6293 0.7204 0.2099 0.020 Uiso 1 1 calc R
C28 C 0.4988(3) 0.9554(3) 0.1923(2) 0.0119(10) Uani 1 1 d .
C29 C 0.4810(3) 0.9949(3) 0.1170(2) 0.0197(11) Uani 1 1 d .
H29 H 0.4513 0.9601 0.0910 0.024 Uiso 1 1 calc R
C30 C 0.5067(3) 1.0841(3) 0.0812(2) 0.0224(12) Uani 1 1 d .
H30 H 0.4937 1.1106 0.0305 0.027 Uiso 1 1 calc R
C31 C 0.5508(3) 1.1355(3) 0.1176(2) 0.0226(12) Uani 1 1 d .
H31 H 0.5686 1.1966 0.0919 0.027 Uiso 1 1 calc R
C32 C 0.5692(3) 1.0976(3) 0.1920(2) 0.0209(11) Uani 1 1 d .
H32 H 0.5991 1.1330 0.2175 0.025 Uiso 1 1 calc R
C33 C 0.5437(3) 1.0081(3) 0.2287(2) 0.0143(10) Uani 1 1 d .
H33 H 0.5569 0.9821 0.2794 0.017 Uiso 1 1 calc R
C34 C 0.3229(3) 1.0599(3) 0.2873(2) 0.0142(10) Uani 1 1 d .
C35 C 0.3534(3) 1.1194(3) 0.3237(2) 0.0171(11) Uani 1 1 d .
H35 H 0.3728 1.0940 0.3733 0.021 Uiso 1 1 calc R
C36 C 0.3559(3) 1.2161(3) 0.2880(2) 0.0207(11) Uani 1 1 d .
H36 H 0.3777 1.2563 0.3130 0.025 Uiso 1 1 calc R
C37 C 0.3262(3) 1.2530(3) 0.2159(2) 0.0208(11) Uani 1 1 d .
H37 H 0.3273 1.3189 0.1917 0.025 Uiso 1 1 calc R
C38 C 0.2951(3) 1.1953(3) 0.1791(2) 0.0205(11) Uani 1 1 d .
H38 H 0.2751 1.2217 0.1296 0.025 Uiso 1 1 calc R
C39 C 0.2926(3) 1.0994(3) 0.2134(2) 0.0158(10) Uani 1 1 d .
H39 H 0.2707 1.0600 0.1876 0.019 Uiso 1 1 calc R
C40 C 0.2035(3) 0.9328(3) 0.3852(2) 0.0155(10) Uani 1 1 d .
C41 C 0.1945(3) 0.8771(3) 0.4581(2) 0.0198(11) Uani 1 1 d .
H41 H 0.2517 0.8412 0.4843 0.024 Uiso 1 1 calc R
C42 C 0.1029(4) 0.8747(3) 0.4915(2) 0.0246(12) Uani 1 1 d .
H42 H 0.0974 0.8375 0.5409 0.029 Uiso 1 1 calc R
C43 C 0.0177(4) 0.9270(3) 0.4529(2) 0.0258(12) Uani 1 1 d .
H43 H -0.0456 0.9237 0.4754 0.031 Uiso 1 1 calc R
C44 C 0.0267(4) 0.9830(3) 0.3820(3) 0.0244(12) Uani 1 1 d .
H44 H -0.0304 1.0197 0.3561 0.029 Uiso 1 1 calc R
C45 C 0.1180(3) 0.9859(3) 0.3485(2) 0.0189(11) Uani 1 1 d .
H45 H 0.1230 1.0246 0.2996 0.023 Uiso 1 1 calc R
C46 C 0.1608(3) 0.8677(3) 0.0513(2) 0.0139(10) Uani 1 1 d .
C47 C 0.1836(3) 0.9093(3) -0.0224(2) 0.0164(10) Uani 1 1 d .
H47 H 0.1831 0.9764 -0.0404 0.020 Uiso 1 1 calc R
C48 C 0.2067(3) 0.8544(3) -0.0696(2) 0.0176(11) Uani 1 1 d .
H48 H 0.2226 0.8845 -0.1189 0.021 Uiso 1 1 calc R
C49 C 0.2068(3) 0.7574(3) -0.0455(2) 0.0171(11) Uani 1 1 d .
H49 H 0.2226 0.7203 -0.0779 0.020 Uiso 1 1 calc R
C50 C 0.1834(3) 0.7137(3) 0.0272(2) 0.0228(12) Uani 1 1 d .
H50 H 0.1825 0.6466 0.0442 0.027 Uiso 1 1 calc R
C51 C 0.1616(3) 0.7678(3) 0.0742(2) 0.0153(10) Uani 1 1 d .
H51 H 0.1468 0.7368 0.1235 0.018 Uiso 1 1 calc R
C52 C 0.1408(3) 1.0665(3) 0.0690(2) 0.0134(10) Uani 1 1 d .
C53 C 0.2313(3) 1.0911(3) 0.0363(2) 0.0185(11) Uani 1 1 d .
H53 H 0.2855 1.0424 0.0402 0.022 Uiso 1 1 calc R
C54 C 0.2441(4) 1.1844(3) -0.0017(2) 0.0245(12) Uani 1 1 d .
H54 H 0.3062 1.1989 -0.0236 0.029 Uiso 1 1 calc R
C55 C 0.1658(4) 1.2566(3) -0.0076(2) 0.0258(12) Uani 1 1 d .
H55 H 0.1741 1.3206 -0.0337 0.031 Uiso 1 1 calc R
C56 C 0.0761(4) 1.2350(3) 0.0245(2) 0.0259(12) Uani 1 1 d .
H56 H 0.0224 1.2841 0.0211 0.031 Uiso 1 1 calc R
C57 C 0.0644(3) 1.1412(3) 0.0619(2) 0.0164(10) Uani 1 1 d .
H57 H 0.0020 1.1273 0.0834 0.020 Uiso 1 1 calc R
C58 C 0.0026(3) 0.9211(3) 0.1551(2) 0.0152(10) Uani 1 1 d .
C59 C -0.0389(3) 0.9707(3) 0.2037(2) 0.0195(11) Uani 1 1 d .
H59 H -0.0018 1.0136 0.2164 0.023 Uiso 1 1 calc R
C60 C -0.1331(3) 0.9583(3) 0.2336(2) 0.0253(12) Uani 1 1 d .
H60 H -0.1596 0.9930 0.2657 0.030 Uiso 1 1 calc R
C61 C -0.1875(4) 0.8954(3) 0.2165(2) 0.0252(12) Uani 1 1 d .
H61 H -0.2514 0.8862 0.2371 0.030 Uiso 1 1 calc R
C62 C -0.1493(3) 0.8461(3) 0.1694(2) 0.0222(11) Uani 1 1 d .
H62 H -0.1870 0.8028 0.1579 0.027 Uiso 1 1 calc R
C63 C -0.0554(3) 0.8587(3) 0.1384(2) 0.0154(10) Uani 1 1 d .
H63 H -0.0308 0.8246 0.1054 0.019 Uiso 1 1 calc R
B2 B 0.2525(4) 0.6619(3) 0.7228(3) 0.0129(11) Uani 1 1 d .
C64 C 0.3033(3) 0.7573(3) 0.6737(2) 0.0123(10) Uani 1 1 d .
C65 C 0.2502(3) 0.8504(3) 0.6583(2) 0.0192(11) Uani 1 1 d .
H65 H 0.1853 0.8575 0.6776 0.023 Uiso 1 1 calc R
C66 C 0.2894(3) 0.9313(3) 0.6165(2) 0.0188(11) Uani 1 1 d .
H66 H 0.2515 0.9922 0.6080 0.023 Uiso 1 1 calc R
C67 C 0.3837(3) 0.9238(3) 0.5869(2) 0.0193(11) Uani 1 1 d .
H67 H 0.4101 0.9789 0.5574 0.023 Uiso 1 1 calc R
C68 C 0.4389(3) 0.8347(3) 0.6011(2) 0.0172(10) Uani 1 1 d .
H68 H 0.5034 0.8284 0.5811 0.021 Uiso 1 1 calc R
C69 C 0.3997(3) 0.7547(3) 0.6446(2) 0.0159(10) Uani 1 1 d .
H69 H 0.4402 0.6949 0.6553 0.019 Uiso 1 1 calc R
C70 C 0.2981(3) 0.6247(3) 0.8070(2) 0.0116(10) Uani 1 1 d .
C71 C 0.3884(3) 0.6461(3) 0.8259(2) 0.0171(11) Uani 1 1 d .
H71 H 0.4253 0.6853 0.7888 0.020 Uiso 1 1 calc R
C72 C 0.4279(3) 0.6130(3) 0.8965(2) 0.0187(11) Uani 1 1 d .
H72 H 0.4898 0.6300 0.9064 0.022 Uiso 1 1 calc R
C73 C 0.3754(4) 0.5549(3) 0.9523(2) 0.0226(12) Uani 1 1 d .
H73 H 0.4008 0.5319 1.0006 0.027 Uiso 1 1 calc R
C74 C 0.2859(3) 0.5315(3) 0.9358(2) 0.0182(11) Uani 1 1 d .
H74 H 0.2495 0.4915 0.9728 0.022 Uiso 1 1 calc R
C75 C 0.2488(3) 0.5667(3) 0.8649(2) 0.0169(11) Uani 1 1 d .
H75 H 0.1864 0.5502 0.8554 0.020 Uiso 1 1 calc R
C76 C 0.1315(3) 0.6938(3) 0.7218(2) 0.0118(10) Uani 1 1 d .
C77 C 0.0785(3) 0.7277(3) 0.7739(2) 0.0206(11) Uani 1 1 d .
H77 H 0.1124 0.7266 0.8165 0.025 Uiso 1 1 calc R
C78 C -0.0216(3) 0.7632(3) 0.7667(2) 0.0216(11) Uani 1 1 d .
H78 H -0.0542 0.7857 0.8039 0.026 Uiso 1 1 calc R
C79 C -0.0740(3) 0.7658(3) 0.7056(3) 0.0231(12) Uani 1 1 d .
H79 H -0.1427 0.7889 0.7007 0.028 Uiso 1 1 calc R
C80 C -0.0238(3) 0.7338(3) 0.6515(2) 0.0220(12) Uani 1 1 d .
H80 H -0.0580 0.7364 0.6087 0.026 Uiso 1 1 calc R
C81 C 0.0765(3) 0.6979(3) 0.6599(2) 0.0207(11) Uani 1 1 d .
H81 H 0.1090 0.6753 0.6227 0.025 Uiso 1 1 calc R
C82 C 0.2712(3) 0.5714(3) 0.6869(2) 0.0133(10) Uani 1 1 d .
C83 C 0.2270(3) 0.4881(3) 0.7200(2) 0.0187(11) Uani 1 1 d .
H83 H 0.1943 0.4826 0.7653 0.022 Uiso 1 1 calc R
C84 C 0.2288(3) 0.4137(3) 0.6899(2) 0.0194(11) Uani 1 1 d .
H84 H 0.1953 0.3603 0.7137 0.023 Uiso 1 1 calc R
C85 C 0.2792(3) 0.4167(3) 0.6251(2) 0.0179(11) Uani 1 1 d .
H85 H 0.2807 0.3660 0.6042 0.021 Uiso 1 1 calc R
C86 C 0.3270(3) 0.4952(3) 0.5921(2) 0.0182(11) Uani 1 1 d .
H86 H 0.3641 0.4979 0.5489 0.022 Uiso 1 1 calc R
C87 C 0.3211(3) 0.5704(3) 0.6219(2) 0.0169(11) Uani 1 1 d .
H87 H 0.3527 0.6245 0.5968 0.020 Uiso 1 1 calc R
C88 C 0.0390(5) 0.4895(4) 0.2568(3) 0.073(2) Uani 1 1 d .
H88A H 0.0991 0.4545 0.2419 0.087 Uiso 1 1 calc R
H88B H -0.0160 0.4503 0.2616 0.087 Uiso 1 1 calc R
C89 C 0.9589(9) 0.5333(7) 0.9140(5) 0.052(4) Uani 0.50 1 d P
H89A H 1.0002 0.5821 0.8857 0.062 Uiso 0.50 1 calc PR
H89B H 0.9752 0.4772 0.8960 0.062 Uiso 0.50 1 calc PR
Cl1 Cl 0.00911(11) 0.59774(11) 0.18971(9) 0.0674(6) Uani 1 1 d .
Cl2 Cl 0.06139(14) 0.50608(12) 0.34385(10) 0.0682(5) Uani 1 1 d .
Cl3 Cl 1.0000 0.5000 1.0000 0.170(2) Uani 1 2 d S
Cl4 Cl 0.8623(3) 0.5688(2) 0.89398(15) 0.0506(9) Uani 0.50 1 d P

loop_
_atom_site_aniso_label
_atom_site_aniso_U_11
_atom_site_aniso_U_22
_atom_site_aniso_U_33
_atom_site_aniso_U_23
_atom_site_aniso_U_13
_atom_site_aniso_U_12
Co 0.0128(3) 0.0102(3) 0.0095(3) -0.0016(2) -0.0022(3) 0.0004(3)
P1 0.0145(6) 0.0116(6) 0.0105(6) -0.0006(5) -0.0019(5) -0.0024(5)
P2 0.0132(6) 0.0107(6) 0.0115(6) -0.0014(5) -0.0012(5) -0.0010(5)
P3 0.0136(6) 0.0099(6) 0.0122(6) -0.0031(5) -0.0017(5) 0.0006(5)
O 0.0115(16) 0.0145(16) 0.0138(15) -0.0011(13) -0.0017(13) -0.0002(13)
Si 0.0131(7) 0.0127(7) 0.0107(6) -0.0014(5) -0.0022(5) -0.0003(5)
B1 0.016(3) 0.013(3) 0.011(3) -0.006(2) 0.002(2) -0.001(2)
C1 0.015(2) 0.014(2) 0.009(2) -0.0071(19) 0.0006(18) 0.0019(19)
C2 0.017(2) 0.014(2) 0.010(2) -0.0025(19) -0.0013(19) -0.0043(19)
C3 0.024(3) 0.019(3) 0.013(2) 0.000(2) -0.003(2) -0.002(2)
C4 0.018(3) 0.026(3) 0.017(2) -0.002(2) -0.009(2) -0.005(2)
C5 0.019(3) 0.024(3) 0.024(3) -0.009(2) -0.003(2) -0.007(2)
C6 0.022(3) 0.010(2) 0.018(2) -0.0006(19) -0.003(2) 0.000(2)
C7 0.014(2) 0.012(2) 0.014(2) 0.0004(19) -0.0019(19) -0.0002(19)
C8 0.010(2) 0.009(2) 0.017(2) -0.0035(19) -0.0005(19) 0.0022(18)
C9 0.015(2) 0.020(3) 0.012(2) -0.008(2) 0.0012(19) 0.000(2)
C10 0.014(2) 0.016(3) 0.017(2) -0.005(2) -0.0011(19) -0.004(2)
C11 0.020(3) 0.011(2) 0.017(2) 0.003(2) -0.003(2) 0.003(2)
C12 0.014(3) 0.026(3) 0.030(3) 0.001(2) 0.001(2) -0.004(2)
C13 0.019(3) 0.029(3) 0.038(3) -0.008(3) 0.013(2) -0.005(2)
C14 0.029(3) 0.031(3) 0.018(3) 0.001(2) 0.007(2) -0.011(2)
C15 0.019(3) 0.025(3) 0.020(3) -0.004(2) -0.002(2) -0.005(2)
C16 0.020(3) 0.012(2) 0.008(2) 0.0013(18) 0.0011(19) -0.006(2)
C17 0.016(2) 0.015(2) 0.017(2) -0.005(2) -0.003(2) -0.001(2)
C18 0.018(3) 0.021(3) 0.020(3) -0.009(2) 0.001(2) -0.004(2)
C19 0.029(3) 0.016(3) 0.018(3) -0.005(2) 0.008(2) -0.010(2)
C20 0.014(2) 0.008(2) 0.021(3) 0.001(2) 0.003(2) -0.0002(19)
C21 0.017(2) 0.012(2) 0.013(2) -0.0010(19) -0.0041(19) -0.0028(19)
C22 0.016(2) 0.004(2) 0.016(2) -0.0004(18) 0.0035(19) -0.0015(19)
C23 0.014(2) 0.009(2) 0.013(2) -0.0032(19) 0.0028(19) -0.0029(18)
C24 0.022(3) 0.018(3) 0.015(2) -0.008(2) 0.002(2) -0.005(2)
C25 0.028(3) 0.014(3) 0.015(2) -0.003(2) 0.008(2) -0.004(2)
C26 0.019(3) 0.016(3) 0.015(2) -0.003(2) 0.003(2) 0.001(2)
C27 0.016(2) 0.014(2) 0.020(3) -0.006(2) -0.001(2) -0.001(2)
C28 0.013(2) 0.011(2) 0.010(2) -0.0013(19) 0.0055(18) -0.0007(19)
C29 0.026(3) 0.015(3) 0.017(2) -0.002(2) -0.001(2) -0.002(2)
C30 0.024(3) 0.020(3) 0.017(3) 0.000(2) 0.002(2) 0.003(2)
C31 0.023(3) 0.014(3) 0.027(3) -0.001(2) 0.009(2) -0.007(2)
C32 0.020(3) 0.016(3) 0.028(3) -0.008(2) 0.001(2) -0.003(2)
C33 0.013(2) 0.013(2) 0.016(2) -0.003(2) 0.0028(19) -0.0014(19)
C34 0.012(2) 0.010(2) 0.018(2) -0.0022(19) 0.0007(19) 0.0014(19)
C35 0.015(2) 0.019(3) 0.019(2) -0.007(2) -0.005(2) 0.000(2)
C36 0.019(3) 0.016(3) 0.031(3) -0.012(2) -0.007(2) -0.002(2)
C37 0.020(3) 0.011(2) 0.031(3) -0.003(2) 0.000(2) -0.005(2)
C38 0.024(3) 0.016(3) 0.018(3) -0.001(2) 0.000(2) 0.000(2)
C39 0.020(3) 0.011(2) 0.018(2) -0.0075(19) 0.000(2) -0.001(2)
C40 0.020(3) 0.013(2) 0.013(2) -0.0046(19) 0.000(2) 0.001(2)
C41 0.018(3) 0.024(3) 0.015(2) -0.003(2) 0.002(2) -0.001(2)
C42 0.026(3) 0.028(3) 0.019(3) -0.007(2) 0.004(2) -0.003(2)
C43 0.023(3) 0.031(3) 0.026(3) -0.014(2) 0.009(2) -0.004(2)
C44 0.019(3) 0.030(3) 0.026(3) -0.012(2) -0.003(2) 0.003(2)
C45 0.020(3) 0.015(3) 0.020(3) -0.004(2) -0.002(2) 0.001(2)
C46 0.011(2) 0.016(3) 0.013(2) -0.0030(19) -0.0038(19) 0.0006(19)
C47 0.015(2) 0.014(2) 0.016(2) 0.002(2) 0.000(2) -0.001(2)
C48 0.015(2) 0.024(3) 0.012(2) -0.005(2) 0.0001(19) 0.003(2)
C49 0.016(3) 0.025(3) 0.014(2) -0.014(2) -0.001(2) 0.006(2)
C50 0.026(3) 0.015(3) 0.028(3) -0.008(2) -0.008(2) 0.001(2)
C51 0.015(2) 0.017(3) 0.013(2) -0.004(2) -0.0013(19) -0.001(2)
C52 0.018(2) 0.015(2) 0.009(2) -0.0042(19) -0.0047(19) -0.003(2)
C53 0.018(3) 0.021(3) 0.014(2) -0.002(2) -0.001(2) -0.004(2)
C54 0.027(3) 0.026(3) 0.020(3) -0.002(2) 0.002(2) -0.011(2)
C55 0.038(3) 0.023(3) 0.016(3) -0.001(2) -0.006(2) -0.011(2)
C56 0.030(3) 0.012(3) 0.029(3) 0.002(2) -0.008(2) 0.003(2)
C57 0.019(3) 0.016(3) 0.014(2) -0.004(2) 0.000(2) -0.007(2)
C58 0.017(2) 0.013(2) 0.009(2) 0.0063(19) -0.0062(19) 0.004(2)
C59 0.016(3) 0.026(3) 0.014(2) -0.004(2) -0.002(2) 0.003(2)
C60 0.022(3) 0.032(3) 0.018(3) -0.005(2) -0.001(2) 0.002(2)
C61 0.019(3) 0.029(3) 0.020(3) 0.002(2) 0.006(2) 0.001(2)
C62 0.018(3) 0.023(3) 0.023(3) -0.001(2) 0.000(2) -0.005(2)
C63 0.017(3) 0.015(2) 0.011(2) 0.0002(19) -0.0027(19) 0.000(2)
B2 0.011(3) 0.013(3) 0.013(3) -0.002(2) 0.000(2) 0.000(2)
C64 0.014(2) 0.011(2) 0.015(2) -0.0066(19) -0.0023(19) -0.0014(19)
C65 0.017(3) 0.019(3) 0.025(3) -0.011(2) -0.001(2) -0.004(2)
C66 0.020(3) 0.014(3) 0.022(3) -0.004(2) -0.005(2) 0.001(2)
C67 0.031(3) 0.015(3) 0.014(2) -0.003(2) 0.000(2) -0.011(2)
C68 0.016(3) 0.024(3) 0.015(2) -0.008(2) 0.003(2) -0.010(2)
C69 0.017(3) 0.015(2) 0.015(2) -0.004(2) -0.003(2) 0.000(2)
C70 0.016(2) 0.008(2) 0.013(2) -0.0073(19) -0.0010(19) 0.0014(19)
C71 0.018(3) 0.015(2) 0.017(2) -0.007(2) -0.002(2) 0.006(2)
C72 0.021(3) 0.014(2) 0.022(3) -0.009(2) -0.007(2) 0.004(2)
C73 0.032(3) 0.015(3) 0.019(3) -0.008(2) -0.007(2) 0.010(2)
C74 0.028(3) 0.008(2) 0.015(2) 0.0003(19) 0.004(2) 0.002(2)
C75 0.020(3) 0.012(2) 0.020(3) -0.007(2) -0.001(2) 0.000(2)
C76 0.017(2) 0.006(2) 0.011(2) 0.0012(18) -0.0032(19) -0.0006(19)
C77 0.021(3) 0.021(3) 0.022(3) -0.010(2) 0.001(2) -0.001(2)
C78 0.020(3) 0.018(3) 0.022(3) -0.003(2) 0.006(2) 0.000(2)
C79 0.014(3) 0.018(3) 0.033(3) -0.001(2) 0.000(2) 0.000(2)
C80 0.021(3) 0.020(3) 0.023(3) -0.002(2) -0.007(2) -0.002(2)
C81 0.022(3) 0.015(3) 0.027(3) -0.009(2) -0.001(2) 0.002(2)
C82 0.010(2) 0.015(2) 0.017(2) -0.010(2) -0.0078(19) 0.0042(19)
C83 0.024(3) 0.018(3) 0.016(2) -0.007(2) 0.000(2) -0.002(2)
C84 0.024(3) 0.010(2) 0.023(3) -0.003(2) -0.003(2) -0.001(2)
C85 0.019(3) 0.014(3) 0.023(3) -0.010(2) -0.009(2) 0.003(2)
C86 0.020(3) 0.018(3) 0.015(2) -0.008(2) -0.001(2) 0.006(2)
C87 0.015(2) 0.021(3) 0.013(2) -0.003(2) -0.001(2) -0.001(2)
C88 0.072(5) 0.050(4) 0.077(5) 0.018(4) -0.027(4) -0.021(4)
C89 0.085(10) 0.025(6) 0.006(5) 0.029(4) 0.040(6) 0.043(6)
Cl1 0.0349(9) 0.0472(10) 0.0854(13) 0.0373(9) -0.0068(9) -0.0141(8)
Cl2 0.0734(13) 0.0523(11) 0.0812(13) -0.0202(9) 0.0137(10) -0.0193(9)
Cl3 0.070(2) 0.0408(19) 0.380(7) -0.032(3) -0.052(3) 0.0008(16)
Cl4 0.075(2) 0.0435(19) 0.0329(17) -0.0040(14) 0.0028(16) -0.0242(18)

loop_
_atom_type_symbol
_atom_type_description
_atom_type_scat_dispersion_real
_atom_type_scat_dispersion_imag
_atom_type_scat_source
C C 0.0033 0.0016 'International Tables Vol C Tables 4.2.6.8 and 6.1.1.4'
H H 0.0000 0.0000 'International Tables Vol C Tables 4.2.6.8 and 6.1.1.4'
B B 0.0013 0.0007 'International Tables Vol C Tables 4.2.6.8 and 6.1.1.4'
O O 0.0106 0.0060 'International Tables Vol C Tables 4.2.6.8 and 6.1.1.4'
P P 0.1023 0.0942 'International Tables Vol C Tables 4.2.6.8 and 6.1.1.4'
Co Co 0.3494 0.9721 'International Tables Vol C Tables 4.2.6.8 and 6.1.1.4'
Cl Cl 0.1484 0.1585 'International Tables Vol C Tables 4.2.6.8 and 6.1.1.4'
Si Si 0.0817 0.0704 'International Tables Vol C Tables 4.2.6.8 and 6.1.1.4'

loop_
_geom_angle_atom_site_label_1
_geom_angle_atom_site_label_2
_geom_angle_atom_site_label_3
_geom_angle
_geom_angle_site_symmetry_1
_geom_angle_publ_flag
O Co P2 124.43(10) . y
O Co P3 124.82(10) . y
P2 Co P3 90.50(5) . y
O Co P1 125.59(10) . y
P2 Co P1 90.67(5) . y
P3 Co P1 90.18(5) . y
C7 P1 C16 109.46(19) . ?
C7 P1 C10 110.6(2) . ?
C16 P1 C10 105.0(2) . ?
C7 P1 Co 117.37(15) . ?
C16 P1 Co 105.33(13) . ?
C10 P1 Co 108.31(14) . ?
C8 P2 C22 109.87(19) . ?
C8 P2 C28 108.4(2) . ?
C22 P2 C28 103.98(19) . ?
C8 P2 Co 116.84(15) . ?
C22 P2 Co 108.70(14) . ?
C28 P2 Co 108.23(14) . ?
C9 P3 C40 110.3(2) . ?
C9 P3 C34 110.1(2) . ?
C40 P3 C34 103.9(2) . ?
C9 P3 Co 118.01(15) . ?
C40 P3 Co 105.12(15) . ?
C34 P3 Co 108.37(14) . ?
Si O Co 178.6(2) . y
O Si C46 108.60(17) . ?
O Si C52 108.88(17) . ?
C46 Si C52 108.89(19) . ?
O Si C58 108.50(16) . ?
C46 Si C58 110.4(2) . ?
C52 Si C58 111.53(19) . ?
C7 B1 C1 112.3(3) . ?
C7 B1 C9 109.4(4) . ?
C1 B1 C9 109.1(3) . ?
C7 B1 C8 110.1(4) . ?
C1 B1 C8 105.4(3) . ?
C9 B1 C8 110.5(3) . ?
C6 C1 C2 116.0(4) . ?
C6 C1 B1 120.2(4) . ?
C2 C1 B1 123.8(4) . ?
C3 C2 C1 121.3(4) . ?
C3 C2 H2 119.3 . ?
C1 C2 H2 119.3 . ?
C4 C3 C2 120.6(4) . ?
C4 C3 H3 119.7 . ?
C2 C3 H3 119.7 . ?
C3 C4 C5 120.2(4) . ?
C3 C4 H4 119.9 . ?
C5 C4 H4 119.9 . ?
C4 C5 C6 118.5(4) . ?
C4 C5 H5 120.8 . ?
C6 C5 H5 120.8 . ?
C1 C6 C5 123.4(4) . ?
C1 C6 H6 118.3 . ?
C5 C6 H6 118.3 . ?
B1 C7 P1 115.2(3) . ?
B1 C7 H7A 108.5 . ?
P1 C7 H7A 108.5 . ?
B1 C7 H7B 108.5 . ?
P1 C7 H7B 108.5 . ?
H7A C7 H7B 107.5 . ?
B1 C8 P2 116.0(3) . ?
B1 C8 H8A 108.3 . ?
P2 C8 H8A 108.3 . ?
B1 C8 H8B 108.3 . ?
P2 C8 H8B 108.3 . ?
H8A C8 H8B 107.4 . ?
B1 C9 P3 114.6(3) . ?
B1 C9 H9A 108.6 . ?
P3 C9 H9A 108.6 . ?
B1 C9 H9B 108.6 . ?
P3 C9 H9B 108.6 . ?
H9A C9 H9B 107.6 . ?
C11 C10 C15 118.9(4) . ?
C11 C10 P1 123.1(3) . ?
C15 C10 P1 118.0(3) . ?
C12 C11 C10 120.8(4) . ?
C12 C11 H11 119.6 . ?
C10 C11 H11 119.6 . ?
C11 C12 C13 119.9(4) . ?
C11 C12 H12 120.0 . ?
C13 C12 H12 120.0 . ?
C12 C13 C14 120.2(5) . ?
C12 C13 H13 119.9 . ?
C14 C13 H13 119.9 . ?
C15 C14 C13 119.4(4) . ?
C15 C14 H14 120.3 . ?
C13 C14 H14 120.3 . ?
C14 C15 C10 120.8(4) . ?
C14 C15 H15 119.6 . ?
C10 C15 H15 119.6 . ?
C21 C16 C17 118.9(4) . ?
C21 C16 P1 122.4(3) . ?
C17 C16 P1 118.6(3) . ?
C18 C17 C16 120.5(4) . ?
C18 C17 H17 119.7 . ?
C16 C17 H17 119.7 . ?
C17 C18 C19 120.3(4) . ?
C17 C18 H18 119.9 . ?
C19 C18 H18 119.9 . ?
C18 C19 C20 120.6(4) . ?
C18 C19 H19 119.7 . ?
C20 C19 H19 119.7 . ?
C19 C20 C21 119.5(4) . ?
C19 C20 H20 120.3 . ?
C21 C20 H20 120.3 . ?
C20 C21 C16 120.2(4) . ?
C20 C21 H21 119.9 . ?
C16 C21 H21 119.9 . ?
C23 C22 C27 118.7(4) . ?
C23 C22 P2 121.9(3) . ?
C27 C22 P2 119.4(3) . ?
C24 C23 C22 120.5(4) . ?
C24 C23 H23 119.8 . ?
C22 C23 H23 119.8 . ?
C23 C24 C25 120.5(4) . ?
C23 C24 H24 119.8 . ?
C25 C24 H24 119.8 . ?
C24 C25 C26 119.4(4) . ?
C24 C25 H25 120.3 . ?
C26 C25 H25 120.3 . ?
C27 C26 C25 120.5(4) . ?
C27 C26 H26 119.7 . ?
C25 C26 H26 119.7 . ?
C26 C27 C22 120.4(4) . ?
C26 C27 H27 119.8 . ?
C22 C27 H27 119.8 . ?
C33 C28 C29 118.5(4) . ?
C33 C28 P2 122.1(3) . ?
C29 C28 P2 119.4(3) . ?
C30 C29 C28 119.9(4) . ?
C30 C29 H29 120.1 . ?
C28 C29 H29 120.1 . ?
C31 C30 C29 121.2(4) . ?
C31 C30 H30 119.4 . ?
C29 C30 H30 119.4 . ?
C30 C31 C32 119.8(4) . ?
C30 C31 H31 120.1 . ?
C32 C31 H31 120.1 . ?
C33 C32 C31 119.6(4) . ?
C33 C32 H32 120.2 . ?
C31 C32 H32 120.2 . ?
C32 C33 C28 121.0(4) . ?
C32 C33 H33 119.5 . ?
C28 C33 H33 119.5 . ?
C35 C34 C39 118.9(4) . ?
C35 C34 P3 119.6(3) . ?
C39 C34 P3 121.4(3) . ?
C34 C35 C36 120.6(4) . ?
C34 C35 H35 119.7 . ?
C36 C35 H35 119.7 . ?
C37 C36 C35 119.5(4) . ?
C37 C36 H36 120.2 . ?
C35 C36 H36 120.2 . ?
C38 C37 C36 120.7(4) . ?
C38 C37 H37 119.6 . ?
C36 C37 H37 119.6 . ?
C37 C38 C39 120.6(4) . ?
C37 C38 H38 119.7 . ?
C39 C38 H38 119.7 . ?
C38 C39 C34 119.7(4) . ?
C38 C39 H39 120.2 . ?
C34 C39 H39 120.2 . ?
C45 C40 C41 118.4(4) . ?
C45 C40 P3 118.5(3) . ?
C41 C40 P3 123.1(3) . ?
C42 C41 C40 120.2(4) . ?
C42 C41 H41 119.9 . ?
C40 C41 H41 119.9 . ?
C41 C42 C43 120.3(4) . ?
C41 C42 H42 119.9 . ?
C43 C42 H42 119.9 . ?
C44 C43 C42 119.5(5) . ?
C44 C43 H43 120.2 . ?
C42 C43 H43 120.2 . ?
C45 C44 C43 120.4(4) . ?
C45 C44 H44 119.8 . ?
C43 C44 H44 119.8 . ?
C44 C45 C40 121.2(4) . ?
C44 C45 H45 119.4 . ?
C40 C45 H45 119.4 . ?
C47 C46 C51 116.2(4) . ?
C47 C46 Si 123.3(3) . ?
C51 C46 Si 120.5(3) . ?
C48 C47 C46 121.7(4) . ?
C48 C47 H47 119.1 . ?
C46 C47 H47 119.1 . ?
C49 C48 C47 120.6(4) . ?
C49 C48 H48 119.7 . ?
C47 C48 H48 119.7 . ?
C48 C49 C50 119.4(4) . ?
C48 C49 H49 120.3 . ?
C50 C49 H49 120.3 . ?
C51 C50 C49 120.1(4) . ?
C51 C50 H50 120.0 . ?
C49 C50 H50 120.0 . ?
C50 C51 C46 122.1(4) . ?
C50 C51 H51 118.9 . ?
C46 C51 H51 118.9 . ?
C57 C52 C53 116.3(4) . ?
C57 C52 Si 125.0(3) . ?
C53 C52 Si 118.7(3) . ?
C54 C53 C52 122.0(4) . ?
C54 C53 H53 119.0 . ?
C52 C53 H53 119.0 . ?
C53 C54 C55 119.7(5) . ?
C53 C54 H54 120.1 . ?
C55 C54 H54 120.1 . ?
C56 C55 C54 119.8(4) . ?
C56 C55 H55 120.1 . ?
C54 C55 H55 120.1 . ?
C55 C56 C57 119.7(4) . ?
C55 C56 H56 120.2 . ?
C57 C56 H56 120.2 . ?
C56 C57 C52 122.5(4) . ?
C56 C57 H57 118.7 . ?
C52 C57 H57 118.7 . ?
C63 C58 C59 116.8(4) . ?
C63 C58 Si 122.4(4) . ?
C59 C58 Si 120.8(4) . ?
C60 C59 C58 121.7(5) . ?
C60 C59 H59 119.2 . ?
C58 C59 H59 119.2 . ?
C61 C60 C59 119.9(5) . ?
C61 C60 H60 120.1 . ?
C59 C60 H60 120.1 . ?
C62 C61 C60 119.9(5) . ?
C62 C61 H61 120.1 . ?
C60 C61 H61 120.1 . ?
C61 C62 C63 120.9(5) . ?
C61 C62 H62 119.6 . ?
C63 C62 H62 119.6 . ?
C62 C63 C58 120.9(4) . ?
C62 C63 H63 119.5 . ?
C58 C63 H63 119.5 . ?
C76 B2 C70 111.8(4) . ?
C76 B2 C64 106.8(3) . ?
C70 B2 C64 110.2(3) . ?
C76 B2 C82 106.7(3) . ?
C70 B2 C82 108.6(3) . ?
C64 B2 C82 112.8(4) . ?
C69 C64 C65 114.3(4) . ?
C69 C64 B2 124.7(4) . ?
C65 C64 B2 121.1(4) . ?
C66 C65 C64 122.7(4) . ?
C66 C65 H65 118.7 . ?
C64 C65 H65 118.7 . ?
C65 C66 C67 120.3(4) . ?
C65 C66 H66 119.8 . ?
C67 C66 H66 119.8 . ?
C68 C67 C66 119.1(4) . ?
C68 C67 H67 120.4 . ?
C66 C67 H67 120.4 . ?
C67 C68 C69 119.9(4) . ?
C67 C68 H68 120.1 . ?
C69 C68 H68 120.1 . ?
C68 C69 C64 123.6(4) . ?
C68 C69 H69 118.2 . ?
C64 C69 H69 118.2 . ?
C71 C70 C75 114.3(4) . ?
C71 C70 B2 123.8(4) . ?
C75 C70 B2 121.9(4) . ?
C70 C71 C72 123.8(4) . ?
C70 C71 H71 118.1 . ?
C72 C71 H71 118.1 . ?
C73 C72 C71 119.4(4) . ?
C73 C72 H72 120.3 . ?
C71 C72 H72 120.3 . ?
C74 C73 C72 118.7(4) . ?
C74 C73 H73 120.7 . ?
C72 C73 H73 120.7 . ?
C73 C74 C75 120.1(4) . ?
C73 C74 H74 120.0 . ?
C75 C74 H74 120.0 . ?
C74 C75 C70 123.7(4) . ?
C74 C75 H75 118.1 . ?
C70 C75 H75 118.1 . ?
C77 C76 C81 115.2(4) . ?
C77 C76 B2 125.6(4) . ?
C81 C76 B2 118.8(4) . ?
C78 C77 C76 123.3(4) . ?
C78 C77 H77 118.3 . ?
C76 C77 H77 118.3 . ?
C79 C78 C77 120.3(4) . ?
C79 C78 H78 119.9 . ?
C77 C78 H78 119.9 . ?
C78 C79 C80 118.5(4) . ?
C78 C79 H79 120.8 . ?
C80 C79 H79 120.8 . ?
C79 C80 C81 120.4(4) . ?
C79 C80 H80 119.8 . ?
C81 C80 H80 119.8 . ?
C80 C81 C76 122.3(4) . ?
C80 C81 H81 118.8 . ?
C76 C81 H81 118.8 . ?
C87 C82 C83 113.6(4) . ?
C87 C82 B2 127.1(4) . ?
C83 C82 B2 119.1(4) . ?
C84 C83 C82 123.3(4) . ?
C84 C83 H83 118.3 . ?
C82 C83 H83 118.3 . ?
C83 C84 C85 120.5(4) . ?
C83 C84 H84 119.8 . ?
C85 C84 H84 119.8 . ?
C86 C85 C84 118.3(4) . ?
C86 C85 H85 120.9 . ?
C84 C85 H85 120.9 . ?
C85 C86 C87 120.1(4) . ?
C85 C86 H86 119.9 . ?
C87 C86 H86 119.9 . ?
C86 C87 C82 124.1(4) . ?
C86 C87 H87 118.0 . ?
C82 C87 H87 118.0 . ?
Cl1 C88 Cl2 111.9(4) . ?
Cl1 C88 H88A 109.2 . ?
Cl2 C88 H88A 109.2 . ?
Cl1 C88 H88B 109.2 . ?
Cl2 C88 H88B 109.2 . ?
H88A C88 H88B 107.9 . ?
Cl4 C89 Cl3 123.7(6) . ?
Cl4 C89 H89A 106.4 . ?
Cl3 C89 H89A 106.4 . ?
Cl4 C89 H89B 106.4 . ?
Cl3 C89 H89B 106.4 . ?
H89A C89 H89B 106.5 . ?
C89 Cl3 C89 180.000(4) 2_767 ?

loop_
_geom_bond_atom_site_label_1
_geom_bond_atom_site_label_2
_geom_bond_distance
_geom_bond_site_symmetry_2
_geom_bond_publ_flag
Co O 1.766(3) . y
Co P2 2.1817(13) . y
Co P3 2.1836(13) . y
Co P1 2.1874(12) . y
P1 C7 1.800(4) . ?
P1 C16 1.822(4) . ?
P1 C10 1.827(5) . ?
P2 C8 1.792(4) . ?
P2 C22 1.811(4) . ?
P2 C28 1.821(4) . ?
P3 C9 1.801(4) . ?
P3 C40 1.809(5) . ?
P3 C34 1.822(4) . ?
O Si 1.652(3) . y
Si C46 1.866(5) . ?
Si C52 1.871(4) . ?
Si C58 1.876(5) . ?
B1 C7 1.650(6) . ?
B1 C1 1.660(6) . ?
B1 C9 1.667(6) . ?
B1 C8 1.674(6) . ?
C1 C6 1.389(6) . ?
C1 C2 1.405(5) . ?
C2 C3 1.402(5) . ?
C2 H2 0.9500 . ?
C3 C4 1.364(6) . ?
C3 H3 0.9500 . ?
C4 C5 1.389(6) . ?
C4 H4 0.9500 . ?
C5 C6 1.398(6) . ?
C5 H5 0.9500 . ?
C6 H6 0.9500 . ?
C7 H7A 0.9900 . ?
C7 H7B 0.9900 . ?
C8 H8A 0.9900 . ?
C8 H8B 0.9900 . ?
C9 H9A 0.9900 . ?
C9 H9B 0.9900 . ?
C10 C11 1.401(5) . ?
C10 C15 1.403(6) . ?
C11 C12 1.376(6) . ?
C11 H11 0.9500 . ?
C12 C13 1.398(6) . ?
C12 H12 0.9500 . ?
C13 C14 1.399(6) . ?
C13 H13 0.9500 . ?
C14 C15 1.386(6) . ?
C14 H14 0.9500 . ?
C15 H15 0.9500 . ?
C16 C21 1.398(6) . ?
C16 C17 1.407(6) . ?
C17 C18 1.367(6) . ?
C17 H17 0.9500 . ?
C18 C19 1.384(6) . ?
C18 H18 0.9500 . ?
C19 C20 1.386(6) . ?
C19 H19 0.9500 . ?
C20 C21 1.396(6) . ?
C20 H20 0.9500 . ?
C21 H21 0.9500 . ?
C22 C23 1.403(5) . ?
C22 C27 1.409(6) . ?
C23 C24 1.386(6) . ?
C23 H23 0.9500 . ?
C24 C25 1.390(6) . ?
C24 H24 0.9500 . ?
C25 C26 1.399(6) . ?
C25 H25 0.9500 . ?
C26 C27 1.380(6) . ?
C26 H26 0.9500 . ?
C27 H27 0.9500 . ?
C28 C33 1.400(6) . ?
C28 C29 1.407(5) . ?
C29 C30 1.379(6) . ?
C29 H29 0.9500 . ?
C30 C31 1.377(6) . ?
C30 H30 0.9500 . ?
C31 C32 1.392(6) . ?
C31 H31 0.9500 . ?
C32 C33 1.384(6) . ?
C32 H32 0.9500 . ?
C33 H33 0.9500 . ?
C34 C35 1.387(6) . ?
C34 C39 1.420(5) . ?
C35 C36 1.395(6) . ?
C35 H35 0.9500 . ?
C36 C37 1.383(6) . ?
C36 H36 0.9500 . ?
C37 C38 1.375(6) . ?
C37 H37 0.9500 . ?
C38 C39 1.379(6) . ?
C38 H38 0.9500 . ?
C39 H39 0.9500 . ?
C40 C45 1.399(5) . ?
C40 C41 1.409(6) . ?
C41 C42 1.380(6) . ?
C41 H41 0.9500 . ?
C42 C43 1.407(6) . ?
C42 H42 0.9500 . ?
C43 C44 1.379(6) . ?
C43 H43 0.9500 . ?
C44 C45 1.377(6) . ?
C44 H44 0.9500 . ?
C45 H45 0.9500 . ?
C46 C47 1.408(6) . ?
C46 C51 1.411(6) . ?
C47 C48 1.393(6) . ?
C47 H47 0.9500 . ?
C48 C49 1.371(6) . ?
C48 H48 0.9500 . ?
C49 C50 1.400(6) . ?
C49 H49 0.9500 . ?
C50 C51 1.379(6) . ?
C50 H50 0.9500 . ?
C51 H51 0.9500 . ?
C52 C57 1.393(6) . ?
C52 C53 1.403(6) . ?
C53 C54 1.386(6) . ?
C53 H53 0.9500 . ?
C54 C55 1.390(6) . ?
C54 H54 0.9500 . ?
C55 C56 1.379(7) . ?
C55 H55 0.9500 . ?
C56 C57 1.387(6) . ?
C56 H56 0.9500 . ?
C57 H57 0.9500 . ?
C58 C63 1.402(6) . ?
C58 C59 1.415(6) . ?
C59 C60 1.395(6) . ?
C59 H59 0.9500 . ?
C60 C61 1.380(7) . ?
C60 H60 0.9500 . ?
C61 C62 1.374(6) . ?
C61 H61 0.9500 . ?
C62 C63 1.400(6) . ?
C62 H62 0.9500 . ?
C63 H63 0.9500 . ?
B2 C76 1.650(6) . ?
B2 C70 1.664(6) . ?
B2 C64 1.665(6) . ?
B2 C82 1.672(7) . ?
C64 C69 1.407(6) . ?
C64 C65 1.423(5) . ?
C65 C66 1.388(6) . ?
C65 H65 0.9500 . ?
C66 C67 1.389(6) . ?
C66 H66 0.9500 . ?
C67 C68 1.386(6) . ?
C67 H67 0.9500 . ?
C68 C69 1.387(6) . ?
C68 H68 0.9500 . ?
C69 H69 0.9500 . ?
C70 C71 1.393(6) . ?
C70 C75 1.397(6) . ?
C71 C72 1.400(5) . ?
C71 H71 0.9500 . ?
C72 C73 1.398(6) . ?
C72 H72 0.9500 . ?
C73 C74 1.378(6) . ?
C73 H73 0.9500 . ?
C74 C75 1.395(5) . ?
C74 H74 0.9500 . ?
C75 H75 0.9500 . ?
C76 C77 1.390(6) . ?
C76 C81 1.412(5) . ?
C77 C78 1.389(6) . ?
C77 H77 0.9500 . ?
C78 C79 1.387(6) . ?
C78 H78 0.9500 . ?
C79 C80 1.391(6) . ?
C79 H79 0.9500 . ?
C80 C81 1.395(6) . ?
C80 H80 0.9500 . ?
C81 H81 0.9500 . ?
C82 C87 1.404(6) . ?
C82 C83 1.408(6) . ?
C83 C84 1.389(6) . ?
C83 H83 0.9500 . ?
C84 C85 1.394(6) . ?
C84 H84 0.9500 . ?
C85 C86 1.379(6) . ?
C85 H85 0.9500 . ?
C86 C87 1.391(6) . ?
C86 H86 0.9500 . ?
C87 H87 0.9500 . ?
C88 Cl1 1.741(5) . ?
C88 Cl2 1.807(7) . ?
C88 H88A 0.9900 . ?
C88 H88B 0.9900 . ?
C89 Cl4 1.372(12) . ?
C89 Cl3 1.675(10) . ?
C89 H89A 0.9900 . ?
C89 H89B 0.9900 . ?
Cl3 C89 1.675(10) 2_767 ?
